data_7157925
loop_
_publ_author_name
'Han, Xiao-Dan'
'Peng, Gao-Liang'
'Wang, Hui-Bin'
'Wu, Lei'
'Fu, Jian-Ping'
'Tang, Zhong-Sheng'
'Hu, Ju-Wu'
'Xiong, Wei'

_publ_section_title
;
 Novel synthesis of fused spiro piperidone-cyclopropanes from cyclopropyl
 amides and electron-deficient alkenes.
;
_journal_issue 14
_journal_name_full 'Organic &amp; biomolecular chemistry'
_journal_page_first 3191
_journal_page_last 3198
_journal_paper_doi 10.1039/d1ob00214g
_journal_volume 19
_journal_year 2021
_chemical_formula_moiety 'C18 H21 N O4'
_chemical_formula_sum 'C18 H21 N O4'
_chemical_formula_weight 315.36
_space_group_crystal_system orthorhombic
_space_group_IT_number 62
_space_group_name_Hall '-P 2ac 2n'
_space_group_name_H-M_alt 'P n m a'
_atom_sites_solution_hydrogens mixed
_audit_creation_date 2019-07-03
_audit_creation_method
;
Olex2 1.2
(compiled 2018.05.29 svn.r3508 for OlexSys, GUI svn.r5506)
;
_audit_update_record
;
2019-08-23 deposited with the CCDC.	2021-03-03 downloaded from the CCDC.
;
_cell_angle_alpha 90
_cell_angle_beta 90
_cell_angle_gamma 90
_cell_formula_units_Z 4
_cell_length_a 15.2387(4)
_cell_length_b 10.3818(4)
_cell_length_c 9.6545(3)
_cell_measurement_reflns_used 1603
_cell_measurement_temperature 150.00(10)
_cell_measurement_theta_max 73.2740
_cell_measurement_theta_min 5.1600
_cell_volume 1527.39(9)
_computing_cell_refinement 'CrysAlisPro 1.171.39.46 (Rigaku OD, 2018)'
_computing_data_collection 'CrysAlisPro 1.171.39.46 (Rigaku OD, 2018)'
_computing_data_reduction 'CrysAlisPro 1.171.39.46 (Rigaku OD, 2018)'
_computing_molecular_graphics 'Olex2 (Dolomanov et al., 2009)'
_computing_publication_material 'Olex2 (Dolomanov et al., 2009)'
_computing_structure_refinement 'ShelXL (Sheldrick, 2015)'
_computing_structure_solution 'ShelXT (Sheldrick, 2015)'
_diffrn_ambient_environment N~2~
_diffrn_ambient_temperature 150.00(10)
_diffrn_detector 'CCD plate'
_diffrn_detector_area_resol_mean 10.6525
_diffrn_detector_type Atlas
_diffrn_measured_fraction_theta_full 0.993
_diffrn_measured_fraction_theta_max 0.993
_diffrn_measurement_details
;
List of Runs (angles in degrees, time in seconds):

  # Type    Start    End  Width  t~exp~   \w     \q     \k     \f   Frames
#--------------------------------------------------------------------------
  1  \w    -59.00  -1.00   1.00    8.00    --  -40.08  19.00 -60.00   58
  2  \w   -104.00 -16.00   1.00    8.00    --  -40.08 -38.00 120.00   88
  3  \w     59.00 178.00   1.00   22.00    --  105.81  15.00-180.00  119
  4  \w    111.00 173.00   1.00   22.00    --  105.81 125.00 -30.00   62
  5  \w     40.00  97.00   1.00   22.00    --  105.81-125.00-180.00   57
;
_diffrn_measurement_device 'four-circle diffractometer'
_diffrn_measurement_device_type 'SuperNova, Dual, Cu at home/near, Atlas'
_diffrn_measurement_method '\w scans'
_diffrn_orient_matrix_type 'CrysAlisPro convention (1999,Acta A55,543-557)'
_diffrn_orient_matrix_UB_11 -0.1293123000
_diffrn_orient_matrix_UB_12 0.0692734000
_diffrn_orient_matrix_UB_13 -0.0357390000
_diffrn_orient_matrix_UB_21 -0.0690651000
_diffrn_orient_matrix_UB_22 -0.1313062000
_diffrn_orient_matrix_UB_23 -0.0177268000
_diffrn_orient_matrix_UB_31 -0.0628782000
_diffrn_orient_matrix_UB_32 0.0017288000
_diffrn_orient_matrix_UB_33 0.0928698000
_diffrn_radiation_monochromator mirror
_diffrn_radiation_probe x-ray
_diffrn_radiation_type CuK\a
_diffrn_radiation_wavelength 1.54184
_diffrn_reflns_av_R_equivalents 0.0160
_diffrn_reflns_av_unetI/netI 0.0157
_diffrn_reflns_Laue_measured_fraction_full 0.993
_diffrn_reflns_Laue_measured_fraction_max 0.993
_diffrn_reflns_limit_h_max 18
_diffrn_reflns_limit_h_min -12
_diffrn_reflns_limit_k_max 12
_diffrn_reflns_limit_k_min -12
_diffrn_reflns_limit_l_max 10
_diffrn_reflns_limit_l_min -11
_diffrn_reflns_number 3092
_diffrn_reflns_point_group_measured_fraction_full 0.993
_diffrn_reflns_point_group_measured_fraction_max 0.993
_diffrn_reflns_theta_full 66.583
_diffrn_reflns_theta_max 66.583
_diffrn_reflns_theta_min 5.424
_diffrn_source 'micro-focus sealed X-ray tube'
_diffrn_source_type 'SuperNova (Cu) X-ray Source'
_exptl_absorpt_coefficient_mu 0.791
_exptl_absorpt_correction_T_max 1.00000
_exptl_absorpt_correction_T_min 0.58589
_exptl_absorpt_correction_type multi-scan
_exptl_absorpt_process_details
;
CrysAlisPro 1.171.39.46 (Rigaku Oxford Diffraction, 2018)
Empirical absorption correction using spherical harmonics,
 implemented in SCALE3 ABSPACK scaling algorithm.
;
_exptl_crystal_density_diffrn 1.371
_exptl_crystal_description block
_exptl_crystal_F_000 672
_exptl_crystal_size_max 0.18
_exptl_crystal_size_mid 0.17
_exptl_crystal_size_min 0.16
_refine_diff_density_max 0.249
_refine_diff_density_min -0.206
_refine_diff_density_rms 0.055
_refine_ls_extinction_coef 0.0013(3)
_refine_ls_extinction_expression Fc^*^=kFc[1+0.001xFc^2^\l^3^/sin(2\q)]^-1/4^
_refine_ls_extinction_method 'SHELXL-2014/7 (Sheldrick 2014'
_refine_ls_goodness_of_fit_ref 1.163
_refine_ls_hydrogen_treatment constr
_refine_ls_matrix_type full
_refine_ls_number_parameters 164
_refine_ls_number_reflns 1426
_refine_ls_number_restraints 1
_refine_ls_restrained_S_all 1.166
_refine_ls_R_factor_all 0.0724
_refine_ls_R_factor_gt 0.0692
_refine_ls_shift/su_max 0.000
_refine_ls_shift/su_mean 0.000
_refine_ls_structure_factor_coef Fsqd
_refine_ls_weighting_details 'w=1/[\s^2^(Fo^2^)+(0.0480P)^2^+2.1307P] where P=(Fo^2^+2Fc^2^)/3'
_refine_ls_weighting_scheme calc
_refine_ls_wR_factor_gt 0.1640
_refine_ls_wR_factor_ref 0.1658
_reflns_Friedel_coverage 0.000
_reflns_number_gt 1315
_reflns_number_total 1426
_reflns_threshold_expression 'I > 2\s(I)'
_cod_data_source_file d1ob00214g2.cif
_cod_data_source_block 111
_cod_depositor_comments 'Adding full bibliography for 7157924--7157925.cif.'
_cod_database_code 7157925
_shelx_shelxl_version_number 2014/7
_chemical_oxdiff_formula 'C11 H10 N O'
_chemical_oxdiff_usercomment C4A-C5-MGCL2
_shelx_space_group_comment
;
The symmetry employed for this shelxl refinement is uniquely defined
by the following loop, which should always be used as a source of
symmetry information in preference to the above space-group names.
They are only intended as comments.
;
_shelx_estimated_absorpt_t_max 0.884
_shelx_estimated_absorpt_t_min 0.871
_reflns_odcompleteness_completeness 99.12
_reflns_odcompleteness_iscentric 1
_reflns_odcompleteness_theta 66.49
_olex2_refinement_description
;
1. Fixed Uiso
 At 1.2 times of:
  All C(H) groups, All C(H,H) groups
 At 1.5 times of:
  All C(H,H,H) groups, All O(H) groups
2. Restrained distances
 C7-C12
 2.3 with sigma of 0.02
3. Others
 Fixed Sof: H6A(0.5) H6B(0.5) C8(0.5) C9(0.5) C10(0.5) H10B(0.5) H10A(0.5)
 C11(0.5) H11A(0.5) H11B(0.5) C12(0.5) H12A(0.5) H12B(0.5) H12C(0.5) C13(0.5)
 H13(0.5) H14A(0.5) H14B(0.5) H15A(0.5) H15B(0.5) C16(0.5) H16(0.5) O4(0.5)
 O2(0.5) H2A(0.5) O3(0.5)
4.a Riding coordinates:
 C6(H6A,H6B), C10(H10B,H10A), C11(H11A,H11B), C12(H12A,H12B,H12C), C13(H13),
 C14(H14A,H14B), C15(H15A,H15B), C16(H16), O2(H2A)
4.b Aromatic/amide H refined with riding coordinates:
 C1(H1), C2(H2), C3(H3)
;
_olex2_submission_special_instructions 'No special instructions were received'
_oxdiff_exptl_absorpt_empirical_details
;
Empirical correction (ABSPACK) includes:
- Absorption correction using spherical harmonics
- Frame scaling
;
_oxdiff_exptl_absorpt_empirical_full_max 1.752
_oxdiff_exptl_absorpt_empirical_full_min 0.794

loop_
_space_group_symop_operation_xyz
'x, y, z'
'-x+1/2, -y, z+1/2'
'-x, y+1/2, -z'
'x+1/2, -y+1/2, -z+1/2'
'-x, -y, -z'
'x-1/2, y, -z-1/2'
'x, -y-1/2, z'
'-x-1/2, y-1/2, z-1/2'

loop_
_atom_site_label
_atom_site_type_symbol
_atom_site_fract_x
_atom_site_fract_y
_atom_site_fract_z
_atom_site_U_iso_or_equiv
_atom_site_adp_type
_atom_site_occupancy
_atom_site_site_symmetry_order
_atom_site_calc_flag
_atom_site_refinement_flags_posn
_atom_site_refinement_flags_adp
_atom_site_refinement_flags_occupancy
_atom_site_disorder_assembly
_atom_site_disorder_group
N1 N 0.34134(18) 0.7500 0.4259(3) 0.0314(7) Uani 1 2 d S T P . .
O1 O 0.22360(18) 0.7500 0.5636(3) 0.0627(11) Uani 1 2 d S T P . .
C1 C 0.5248(2) 0.7500 0.7507(4) 0.0426(10) Uani 1 2 d S T P . .
H1 H 0.5670 0.7500 0.8204 0.051 Uiso 1 2 calc RS T P . .
C2 C 0.49364(19) 0.8637(3) 0.6992(3) 0.0477(8) Uani 1 1 d . . . . .
H2 H 0.5142 0.9412 0.7351 0.057 Uiso 1 1 calc R . . . .
C3 C 0.43145(18) 0.8651(3) 0.5936(3) 0.0431(7) Uani 1 1 d . . . . .
H3 H 0.4106 0.9428 0.5586 0.052 Uiso 1 1 calc R . . . .
C4 C 0.4013(2) 0.7500 0.5419(3) 0.0319(8) Uani 1 2 d S T P . .
C5 C 0.2548(2) 0.7500 0.4458(4) 0.0460(11) Uani 1 2 d S T P . .
C6 C 0.3856(2) 0.7500 0.2910(4) 0.0415(10) Uani 1 2 d S T P . .
H6A H 0.4226 0.6753 0.2856 0.050 Uiso 0.5 1 d R . . . .
H6B H 0.4226 0.8247 0.2856 0.050 Uiso 0.5 1 d R . . . .
C7 C 0.3241(2) 0.7500 0.1678(4) 0.0506(13) Uani 1 2 d DS T P . .
C8 C 0.2477(3) 0.8243(6) 0.1883(5) 0.0368(13) Uani 0.5 1 d . . . . .
C9 C 0.1987(3) 0.7873(4) 0.3205(5) 0.0290(13) Uani 0.5 1 d . . . . .
C10 C 0.1171(8) 0.7038(11) 0.3143(13) 0.041(3) Uani 0.5 1 d . . . . .
H10B H 0.0984 0.6687 0.2272 0.049 Uiso 0.5 1 d R . . . .
H10A H 0.1088 0.6480 0.3924 0.049 Uiso 0.5 1 d R . . . .
C11 C 0.1092(8) 0.8420(12) 0.3441(13) 0.043(2) Uani 0.5 1 d . . . . .
H11A H 0.0840 0.8916 0.2702 0.052 Uiso 0.5 1 d R . . . .
H11B H 0.0944 0.8708 0.4356 0.052 Uiso 0.5 1 d R . . . .
C12 C 0.2764(5) 0.9647(7) 0.1966(8) 0.0470(17) Uani 0.5 1 d D . . . .
H12A H 0.3076 0.9896 0.1144 0.070 Uiso 0.5 1 d R . . . .
H12B H 0.2253 1.0180 0.2070 0.070 Uiso 0.5 1 d R . . . .
H12C H 0.3138 0.9751 0.2758 0.070 Uiso 0.5 1 d R . . . .
C13 C 0.2188(4) 0.7234(15) -0.0258(6) 0.054(5) Uani 0.5 1 d . . . . .
H13 H 0.1770 0.7194 -0.1000 0.065 Uiso 0.5 1 d R . . . .
C14 C 0.3073(3) 0.7500 -0.0852(4) 0.0610(15) Uani 1 2 d S T P . .
H14A H 0.3218 0.6844 -0.1514 0.073 Uiso 0.5 1 d R . . . .
H14B H 0.3076 0.8318 -0.1316 0.073 Uiso 0.5 1 d R . . . .
C15 C 0.3745(3) 0.7500 0.0328(4) 0.0556(14) Uani 1 2 d S T P . .
H15A H 0.4111 0.6749 0.0274 0.067 Uiso 0.5 1 d R . . . .
H15B H 0.4111 0.8251 0.0274 0.067 Uiso 0.5 1 d R . . . .
C16 C 0.2849(4) 0.5969(8) 0.1509(7) 0.0372(15) Uani 0.5 1 d . . . . .
H16 H 0.2561 0.5712 0.2349 0.045 Uiso 0.5 1 d R . . . .
O4 O 0.1893(2) 0.8153(5) 0.0709(4) 0.0442(10) Uani 0.5 1 d . . . . .
O2 O 0.3522(2) 0.5072(5) 0.1183(4) 0.0499(11) Uani 0.5 1 d . . . . .
H2A H 0.3288 0.4343 0.1030 0.075 Uiso 0.5 1 d R . . . .
O3 O 0.2223(3) 0.5994(5) 0.0395(4) 0.0471(10) Uani 0.5 1 d . . . . .

loop_
_atom_site_aniso_label
_atom_site_aniso_U_11
_atom_site_aniso_U_22
_atom_site_aniso_U_33
_atom_site_aniso_U_23
_atom_site_aniso_U_13
_atom_site_aniso_U_12
N1 0.0214(14) 0.0525(19) 0.0203(14) 0.000 0.0003(11) 0.000
O1 0.0272(14) 0.133(3) 0.0282(15) 0.000 0.0062(12) 0.000
C1 0.0280(18) 0.071(3) 0.0288(19) 0.000 -0.0056(15) 0.000
C2 0.0455(15) 0.0548(19) 0.0429(16) -0.0045(14) -0.0137(13) -0.0087(15)
C3 0.0440(15) 0.0471(17) 0.0382(15) 0.0022(13) -0.0104(12) -0.0015(13)
C4 0.0241(16) 0.050(2) 0.0215(17) 0.000 0.0008(13) 0.000
C5 0.0252(18) 0.087(3) 0.0261(19) 0.000 0.0013(16) 0.000
C6 0.0219(17) 0.079(3) 0.0237(18) 0.000 0.0024(14) 0.000
C7 0.0229(18) 0.107(4) 0.0220(19) 0.000 0.0005(15) 0.000
C8 0.027(2) 0.051(3) 0.032(3) 0.010(3) -0.005(2) -0.006(3)
C9 0.0175(19) 0.038(3) 0.031(2) 0.0072(19) 0.0004(17) -0.0003(17)
C10 0.027(4) 0.059(9) 0.037(4) 0.006(4) 0.000(3) -0.003(4)
C11 0.021(3) 0.061(8) 0.047(6) 0.003(4) -0.001(3) 0.005(4)
C12 0.038(3) 0.049(4) 0.054(5) 0.018(4) -0.012(3) -0.013(3)
C13 0.043(3) 0.093(15) 0.027(2) 0.005(4) -0.009(2) -0.002(4)
C14 0.044(2) 0.113(4) 0.026(2) 0.000 -0.0003(18) 0.000
C15 0.033(2) 0.111(4) 0.0229(19) 0.000 0.0005(16) 0.000
C16 0.027(3) 0.050(4) 0.035(3) 0.003(3) -0.004(2) 0.006(3)
O4 0.0322(19) 0.066(3) 0.035(2) 0.015(2) -0.0115(17) -0.005(2)
O2 0.035(2) 0.071(3) 0.043(2) -0.008(2) -0.0050(17) 0.010(2)
O3 0.035(2) 0.067(3) 0.040(2) 0.006(2) -0.0125(17) -0.003(2)

loop_
_atom_type_symbol
_atom_type_description
_atom_type_scat_dispersion_real
_atom_type_scat_dispersion_imag
_atom_type_scat_source
C C 0.0181 0.0091 'International Tables Vol C Tables 4.2.6.8 and 6.1.1.4'
H H 0.0000 0.0000 'International Tables Vol C Tables 4.2.6.8 and 6.1.1.4'
N N 0.0311 0.0180 'International Tables Vol C Tables 4.2.6.8 and 6.1.1.4'
O O 0.0492 0.0322 'International Tables Vol C Tables 4.2.6.8 and 6.1.1.4'

loop_
_geom_angle_atom_site_label_1
_geom_angle_atom_site_label_2
_geom_angle_atom_site_label_3
_geom_angle
_geom_angle_site_symmetry_1
_geom_angle_site_symmetry_3
_geom_angle_publ_flag
C4 N1 C6 113.4(3) . . ?
C5 N1 C4 120.9(3) . . ?
C5 N1 C6 125.7(3) . . ?
C2 C1 H1 120.2 7_575 . ?
C2 C1 H1 120.2 . . ?
C2 C1 C2 119.5(4) . 7_575 ?
C1 C2 H2 119.6 . . ?
C1 C2 C3 120.8(3) . . ?
C3 C2 H2 119.6 . . ?
C2 C3 H3 120.5 . . ?
C4 C3 C2 119.0(3) . . ?
C4 C3 H3 120.5 . . ?
C3 C4 N1 119.53(17) 7_575 . ?
C3 C4 N1 119.53(17) . . ?
C3 C4 C3 120.8(3) 7_575 . ?
N1 C5 C9 116.0(3) . 7_575 ?
N1 C5 C9 116.0(3) . . ?
O1 C5 N1 121.0(3) . . ?
O1 C5 C9 120.9(3) . 7_575 ?
O1 C5 C9 120.9(3) . . ?
C9 C5 C9 29.3(4) . 7_575 ?
N1 C6 H6A 108.6 . . ?
N1 C6 H6B 108.6 . . ?
N1 C6 C7 114.4(3) . . ?
H6A C6 H6B 107.7 . . ?
C7 C6 H6A 108.7 . . ?
C7 C6 H6B 108.7 . . ?
C6 C7 C16 106.9(3) . . ?
C6 C7 C16 106.9(3) . 7_575 ?
C8 C7 C6 113.6(3) . . ?
C8 C7 C6 113.6(3) 7_575 . ?
C8 C7 C8 66.4(5) . 7_575 ?
C8 C7 C15 122.7(3) . . ?
C8 C7 C15 122.7(3) 7_575 . ?
C8 C7 C16 103.6(4) 7_575 7_575 ?
C8 C7 C16 38.2(3) 7_575 . ?
C8 C7 C16 38.2(3) . 7_575 ?
C8 C7 C16 103.6(4) . . ?
C15 C7 C6 111.2(3) . . ?
C15 C7 C16 95.5(3) . 7_575 ?
C15 C7 C16 95.5(3) . . ?
C16 C7 C16 137.5(5) 7_575 . ?
C7 C8 C8 56.8(3) . 7_575 ?
C7 C8 C9 94.9(4) . 7_575 ?
C7 C8 C9 112.5(4) . . ?
C7 C8 C12 107.1(5) . . ?
C7 C8 O4 111.3(4) . . ?
C7 C8 O3 109.1(4) . 7_575 ?
C8 C8 C9 51.9(2) 7_575 7_575 ?
C8 C8 O3 118.0(3) 7_575 7_575 ?
C9 C8 C8 75.4(3) . 7_575 ?
C9 C8 C9 23.5(3) . 7_575 ?
C9 C8 O3 135.8(4) . 7_575 ?
C12 C8 C8 163.1(3) . 7_575 ?
C12 C8 C9 109.7(5) . . ?
C12 C8 C9 131.9(5) . 7_575 ?
C12 C8 O3 70.2(4) . 7_575 ?
C16 C8 C7 86.2(5) 7_575 . ?
C16 C8 C8 140.6(5) 7_575 7_575 ?
C16 C8 C9 137.8(6) 7_575 . ?
C16 C8 C9 157.1(6) 7_575 7_575 ?
C16 C8 C12 29.0(5) 7_575 . ?
C16 C8 O4 96.5(5) 7_575 . ?
C16 C8 O3 58.0(5) 7_575 7_575 ?
O4 C8 C8 86.3(3) . 7_575 ?
O4 C8 C9 109.7(4) . . ?
O4 C8 C9 104.3(4) . 7_575 ?
O4 C8 C12 106.3(5) . . ?
O4 C8 O3 38.7(2) . 7_575 ?
O3 C8 C9 141.0(4) 7_575 7_575 ?
C5 C9 C8 99.1(3) . 7_575 ?
C5 C9 C11 97.2(4) . 7_575 ?
C8 C9 C5 116.7(4) . . ?
C8 C9 C8 52.6(4) . 7_575 ?
C8 C9 C11 128.3(5) . 7_575 ?
C8 C9 C11 86.1(5) 7_575 7_575 ?
C9 C9 C5 75.35(18) 7_575 . ?
C9 C9 C8 104.6(3) 7_575 . ?
C9 C9 C8 51.9(2) 7_575 7_575 ?
C9 C9 C10 94.2(6) 7_575 7_575 ?
C9 C9 C10 55.1(5) 7_575 . ?
C9 C9 C11 45.8(4) 7_575 7_575 ?
C9 C9 C11 112.3(6) 7_575 . ?
C10 C9 C5 127.8(8) 7_575 . ?
C10 C9 C5 110.1(5) . . ?
C10 C9 C8 115.4(8) 7_575 . ?
C10 C9 C8 114.2(5) 7_575 7_575 ?
C10 C9 C8 86.9(6) . 7_575 ?
C10 C9 C8 120.8(6) . . ?
C10 C9 C10 39.1(10) 7_575 . ?
C10 C9 C11 21.6(7) 7_575 . ?
C10 C9 C11 49.6(6) 7_575 7_575 ?
C10 C9 C11 13.2(7) . 7_575 ?
C11 C9 C5 119.0(6) . . ?
C11 C9 C8 134.5(5) . 7_575 ?
C11 C9 C8 118.6(7) . . ?
C11 C9 C10 58.4(4) . . ?
C11 C9 C11 66.5(10) . 7_575 ?
C9 C10 C9 30.7(5) 7_575 . ?
C9 C10 H10B 119.7 . . ?
C9 C10 H10B 111.5 7_575 . ?
C9 C10 H10A 115.0 . . ?
C9 C10 H10A 98.0 7_575 . ?
C9 C10 C11 90.0(10) 7_575 . ?
C10 C10 C9 85.8(6) 7_575 7_575 ?
C10 C10 C9 55.1(5) 7_575 . ?
C10 C10 H10B 112.3 7_575 . ?
C10 C10 H10A 127.1 7_575 . ?
C10 C10 C11 12.3(9) 7_575 . ?
H10B C10 H10A 114.8 . . ?
C11 C10 C9 129(3) 7_575 . ?
C11 C10 C9 60.1(7) . . ?
C11 C10 C9 104(3) 7_575 7_575 ?
C11 C10 C10 147(3) 7_575 7_575 ?
C11 C10 H10B 121.2 . . ?
C11 C10 H10B 93.6 7_575 . ?
C11 C10 H10A 21.5 7_575 . ?
C11 C10 H10A 115.2 . . ?
C11 C10 C11 134(4) 7_575 . ?
C9 C11 C9 21.8(3) . 7_575 ?
C9 C11 C11 67.7(6) . 7_575 ?
C9 C11 H11A 124.7 7_575 . ?
C9 C11 H11A 117.1 . . ?
C9 C11 H11B 118.3 . . ?
C9 C11 H11B 119.5 7_575 . ?
C10 C11 C9 40.3(7) . 7_575 ?
C10 C11 C9 38(2) 7_575 7_575 ?
C10 C11 C9 61.6(7) . . ?
C10 C11 C9 54(2) 7_575 . ?
C10 C11 C10 21(2) 7_575 . ?
C10 C11 C11 12.3(9) . 7_575 ?
C10 C11 C11 33(3) 7_575 7_575 ?
C10 C11 H11A 99.1 7_575 . ?
C10 C11 H11A 114.3 . . ?
C10 C11 H11B 141.0 7_575 . ?
C10 C11 H11B 120.3 . . ?
C11 C11 C9 45.8(4) 7_575 7_575 ?
C11 C11 H11A 122.5 7_575 . ?
C11 C11 H11B 108.2 7_575 . ?
H11A C11 H11B 114.9 . . ?
C8 C12 H12A 110.9 . . ?
C8 C12 H12B 108.9 . . ?
C8 C12 H12C 108.6 . . ?
C8 C12 O3 59.0(4) . 7_575 ?
H12A C12 H12B 109.4 . . ?
H12A C12 H12C 109.5 . . ?
H12B C12 H12C 109.5 . . ?
C16 C12 C8 40.6(7) 7_575 . ?
C16 C12 H12A 71.0 7_575 . ?
C16 C12 H12B 131.3 7_575 . ?
C16 C12 H12C 116.0 7_575 . ?
C16 C12 O2 74.5(9) 7_575 7_575 ?
C16 C12 O3 47.3(8) 7_575 7_575 ?
O2 C12 C8 113.8(6) 7_575 . ?
O2 C12 H12A 25.4 7_575 . ?
O2 C12 H12B 127.0 7_575 . ?
O2 C12 H12C 85.2 7_575 . ?
O2 C12 O3 90.0(5) 7_575 7_575 ?
O3 C12 H12A 68.9 7_575 . ?
O3 C12 H12B 86.1 7_575 . ?
O3 C12 H12C 163.4 7_575 . ?
C13 C13 H13 92.5 7_575 . ?
C13 C13 C14 79.3(6) 7_575 . ?
C13 C13 O4 111.2(8) 7_575 7_575 ?
C13 C13 O4 47.4(5) 7_575 . ?
C13 C13 O3 153.8(4) 7_575 . ?
C14 C13 H13 108.8 . . ?
O4 C13 H13 108.2 . . ?
O4 C13 H13 110.0 7_575 . ?
O4 C13 C14 139.1(6) 7_575 . ?
O4 C13 C14 114.7(9) . . ?
O4 C13 O4 63.8(6) 7_575 . ?
O4 C13 O3 109.1(5) . . ?
O4 C13 O3 47.2(6) 7_575 . ?
O3 C13 H13 108.3 . . ?
O3 C13 C14 107.6(7) . . ?
C13 C14 C13 21.3(12) . 7_575 ?
C13 C14 H14A 109.4 . . ?
C13 C14 H14A 126.5 7_575 . ?
C13 C14 H14B 91.2 7_575 . ?
C13 C14 H14B 110.4 . . ?
C13 C14 C15 108.6(4) 7_575 . ?
C13 C14 C15 108.6(4) . . ?
H14A C14 H14B 108.4 . . ?
C15 C14 H14A 110.0 . . ?
C15 C14 H14B 110.1 . . ?
C7 C15 C14 107.5(3) . . ?
C7 C15 H15A 110.0 . . ?
C7 C15 H15B 110.0 . . ?
C14 C15 H15A 110.4 . . ?
C14 C15 H15B 110.4 . . ?
H15A C15 H15B 108.5 . . ?
C7 C16 H16 109.8 . . ?
C7 C16 O4 81.9(4) . 7_575 ?
C8 C16 C7 55.6(5) 7_575 . ?
C8 C16 H16 71.4 7_575 . ?
C8 C16 O4 49.6(4) 7_575 7_575 ?
C8 C16 O2 165.6(7) 7_575 . ?
C8 C16 O3 83.4(5) 7_575 . ?
C12 C16 C7 139.6(10) 7_575 . ?
C12 C16 C8 110.4(10) 7_575 7_575 ?
C12 C16 H16 39.3 7_575 . ?
C12 C16 O4 119.7(10) 7_575 7_575 ?
C12 C16 O2 73.2(8) 7_575 . ?
C12 C16 O3 108.9(10) 7_575 . ?
O4 C16 H16 97.3 7_575 . ?
O2 C16 C7 112.3(5) . . ?
O2 C16 H16 109.6 . . ?
O2 C16 O4 141.7(5) . 7_575 ?
O2 C16 O3 109.0(5) . . ?
O3 C16 C7 106.7(5) . . ?
O3 C16 H16 109.4 . . ?
O3 C16 O4 34.1(3) . 7_575 ?
C8 O4 C16 33.9(3) . 7_575 ?
C13 O4 C8 111.5(4) . . ?
C13 O4 C8 115.6(5) 7_575 . ?
C13 O4 C13 21.4(12) 7_575 . ?
C13 O4 C16 101.9(5) 7_575 7_575 ?
C13 O4 C16 110.6(4) . 7_575 ?
C13 O4 O4 68.8(8) 7_575 7_575 ?
O4 O4 C8 93.7(3) 7_575 . ?
O4 O4 C13 47.4(5) 7_575 . ?
O4 O4 C16 118.9(3) 7_575 7_575 ?
O3 O4 C8 83.0(4) 7_575 . ?
O3 O4 C13 102.9(6) 7_575 . ?
O3 O4 C13 82.5(8) 7_575 7_575 ?
O3 O4 C16 49.3(3) 7_575 7_575 ?
O3 O4 O4 146.5(3) 7_575 7_575 ?
C12 O2 C16 32.3(3) 7_575 . ?
C12 O2 H2A 86.2 7_575 . ?
C16 O2 H2A 108.7 . . ?
C8 O3 C12 50.8(3) 7_575 7_575 ?
C13 O3 C8 87.8(5) . 7_575 ?
C13 O3 C12 134.4(5) . 7_575 ?
C13 O3 C16 111.7(5) . . ?
C16 O3 C8 38.6(3) . 7_575 ?
C16 O3 C12 23.8(3) . 7_575 ?
O4 O3 C8 58.3(4) 7_575 7_575 ?
O4 O3 C12 106.1(4) 7_575 7_575 ?
O4 O3 C13 50.2(4) 7_575 . ?
O4 O3 C16 96.7(5) 7_575 . ?

loop_
_geom_bond_atom_site_label_1
_geom_bond_atom_site_label_2
_geom_bond_distance
_geom_bond_site_symmetry_2
_geom_bond_publ_flag
N1 C4 1.446(4) . ?
N1 C5 1.333(5) . ?
N1 C6 1.466(4) . ?
O1 C5 1.232(5) . ?
C1 H1 0.9300 . ?
C1 C2 1.367(4) . ?
C1 C2 1.367(4) 7_575 ?
C2 H2 0.9300 . ?
C2 C3 1.392(4) . ?
C3 H3 0.9300 . ?
C3 C4 1.374(3) . ?
C4 C3 1.374(3) 7_575 ?
C5 C9 1.532(6) 7_575 ?
C5 C9 1.532(6) . ?
C6 H6A 0.9600 . ?
C6 H6B 0.9600 . ?
C6 C7 1.515(5) . ?
C7 C8 1.410(6) . ?
C7 C8 1.410(6) 7_575 ?
C7 C15 1.513(5) . ?
C7 C16 1.705(8) 7_575 ?
C7 C16 1.705(8) . ?
C8 C8 1.544(12) 7_575 ?
C8 C9 1.528(7) . ?
C8 C9 1.879(7) 7_575 ?
C8 C12 1.523(8) . ?
C8 C16 1.058(8) 7_575 ?
C8 O4 1.444(6) . ?
C8 O3 1.685(7) 7_575 ?
C9 C8 1.879(7) 7_575 ?
C9 C9 0.775(9) 7_575 ?
C9 C10 1.247(13) 7_575 ?
C9 C10 1.516(12) . ?
C9 C11 1.494(12) . ?
C9 C11 1.926(12) 7_575 ?
C10 C9 1.247(13) 7_575 ?
C10 C10 0.96(2) 7_575 ?
C10 H10B 0.9601 . ?
C10 H10A 0.9599 . ?
C10 C11 0.568(12) 7_575 ?
C10 C11 1.468(11) . ?
C11 C9 1.926(12) 7_575 ?
C11 C10 0.568(12) 7_575 ?
C11 C11 1.91(3) 7_575 ?
C11 H11A 0.9599 . ?
C11 H11B 0.9601 . ?
C12 H12A 0.9599 . ?
C12 H12B 0.9602 . ?
C12 H12C 0.9597 . ?
C12 C16 0.788(8) 7_575 ?
C12 O2 1.411(8) 7_575 ?
C12 O3 1.850(9) 7_575 ?
C13 C13 0.55(3) 7_575 ?
C13 H13 0.9600 . ?
C13 C14 1.491(8) . ?
C13 O4 1.112(8) 7_575 ?
C13 O4 1.409(12) . ?
C13 O3 1.435(15) . ?
C14 C13 1.491(8) 7_575 ?
C14 H14A 0.9602 . ?
C14 H14B 0.9600 . ?
C14 C15 1.532(5) . ?
C15 H15A 0.9600 . ?
C15 H15B 0.9600 . ?
C16 C8 1.058(8) 7_575 ?
C16 C12 0.788(8) 7_575 ?
C16 H16 0.9599 . ?
C16 O4 1.884(8) 7_575 ?
C16 O2 1.420(8) . ?
C16 O3 1.438(7) . ?
O4 C13 1.112(8) 7_575 ?
O4 C16 1.884(8) 7_575 ?
O4 O4 1.356(10) 7_575 ?
O4 O3 1.062(5) 7_575 ?
O2 C12 1.411(8) 7_575 ?
O2 H2A 0.8500 . ?
O3 C8 1.685(7) 7_575 ?
O3 C12 1.850(9) 7_575 ?
O3 O4 1.062(5) 7_575 ?

loop_
_geom_torsion_atom_site_label_1
_geom_torsion_atom_site_label_2
_geom_torsion_atom_site_label_3
_geom_torsion_atom_site_label_4
_geom_torsion
_geom_torsion_site_symmetry_1
_geom_torsion_site_symmetry_2
_geom_torsion_site_symmetry_3
_geom_torsion_site_symmetry_4
_geom_torsion_publ_flag
N1 C5 C9 C8 -1.8(5) . . . . ?
N1 C5 C9 C8 50.8(3) . . . 7_575 ?
N1 C5 C9 C9 97.32(14) . . . 7_575 ?
N1 C5 C9 C10 140.8(6) . . . . ?
N1 C5 C9 C10 -178.8(7) . . . 7_575 ?
N1 C5 C9 C11 138.0(5) . . . 7_575 ?
N1 C5 C9 C11 -155.0(6) . . . . ?
N1 C6 C7 C8 36.7(3) . . . . ?
N1 C6 C7 C8 -36.7(3) . . . 7_575 ?
N1 C6 C7 C15 180.000(0) . . . . ?
N1 C6 C7 C16 77.0(3) . . . 7_575 ?
N1 C6 C7 C16 -77.0(3) . . . . ?
O1 C5 C9 C8 -145.6(2) . . . 7_575 ?
O1 C5 C9 C8 161.8(3) . . . . ?
O1 C5 C9 C9 -98.99(16) . . . 7_575 ?
O1 C5 C9 C10 -55.5(7) . . . . ?
O1 C5 C9 C10 -15.1(8) . . . 7_575 ?
O1 C5 C9 C11 -58.4(5) . . . 7_575 ?
O1 C5 C9 C11 8.7(7) . . . . ?
C1 C2 C3 C4 0.3(5) . . . . ?
C2 C1 C2 C3 -0.9(6) 7_575 . . . ?
C2 C3 C4 N1 -175.7(3) . . . . ?
C2 C3 C4 C3 0.3(6) . . . 7_575 ?
C4 N1 C5 O1 0.000(1) . . . . ?
C4 N1 C5 C9 -163.7(2) . . . 7_575 ?
C4 N1 C5 C9 163.7(2) . . . . ?
C4 N1 C6 C7 180.000(0) . . . . ?
C5 N1 C4 C3 92.0(3) . . . 7_575 ?
C5 N1 C4 C3 -92.0(3) . . . . ?
C5 N1 C6 C7 0.000(0) . . . . ?
C5 C9 C10 C9 -54.3(6) . . . 7_575 ?
C5 C9 C10 C10 125.7(6) . . . 7_575 ?
C5 C9 C10 C11 112.4(8) . . . . ?
C5 C9 C10 C11 -13(4) . . . 7_575 ?
C5 C9 C11 C9 -85.1(5) . . . 7_575 ?
C5 C9 C11 C10 -120(3) . . . 7_575 ?
C5 C9 C11 C10 -96.9(8) . . . . ?
C5 C9 C11 C11 -85.1(5) . . . 7_575 ?
C6 N1 C4 C3 88.0(3) . . . . ?
C6 N1 C4 C3 -88.0(3) . . . 7_575 ?
C6 N1 C5 O1 180.000(0) . . . . ?
C6 N1 C5 C9 -16.3(2) . . . . ?
C6 N1 C5 C9 16.3(2) . . . 7_575 ?
C6 C7 C8 C8 -106.6(3) . . . 7_575 ?
C6 C7 C8 C9 -69.4(3) . . . 7_575 ?
C6 C7 C8 C9 -53.2(5) . . . . ?
C6 C7 C8 C12 67.4(5) . . . . ?
C6 C7 C8 C16 87.7(5) . . . 7_575 ?
C6 C7 C8 O4 -176.8(3) . . . . ?
C6 C7 C8 O3 141.8(3) . . . 7_575 ?
C6 C7 C15 C14 180.000(0) . . . . ?
C6 C7 C16 C8 106.8(5) . . . 7_575 ?
C6 C7 C16 C12 25.6(16) . . . 7_575 ?
C6 C7 C16 O4 152.7(3) . . . 7_575 ?
C6 C7 C16 O2 -64.4(5) . . . . ?
C6 C7 C16 O3 176.3(4) . . . . ?
C7 C8 C9 C5 36.8(6) . . . . ?
C7 C8 C9 C8 -43.9(4) . . . 7_575 ?
C7 C8 C9 C9 -43.9(4) . . . 7_575 ?
C7 C8 C9 C10 -101.7(7) . . . . ?
C7 C8 C9 C10 -145.9(7) . . . 7_575 ?
C7 C8 C9 C11 -170.0(6) . . . . ?
C7 C8 C9 C11 -88.5(7) . . . 7_575 ?
C7 C8 C12 C16 45.6(11) . . . 7_575 ?
C7 C8 C12 O2 30.1(7) . . . 7_575 ?
C7 C8 C12 O3 104.7(4) . . . 7_575 ?
C7 C8 O4 C13 6.8(8) . . . . ?
C7 C8 O4 C13 -16.1(10) . . . 7_575 ?
C7 C8 O4 C16 -88.4(6) . . . 7_575 ?
C7 C8 O4 O4 52.1(4) . . . 7_575 ?
C7 C8 O4 O3 -94.4(5) . . . 7_575 ?
C7 C16 O2 C12 137.3(10) . . . 7_575 ?
C7 C16 O3 C8 -51.1(5) . . . 7_575 ?
C7 C16 O3 C12 -160.4(12) . . . 7_575 ?
C7 C16 O3 C13 4.6(6) . . . . ?
C7 C16 O3 O4 -45.1(5) . . . 7_575 ?
C8 C7 C8 C9 37.2(3) 7_575 . . 7_575 ?
C8 C7 C8 C9 53.4(5) 7_575 . . . ?
C8 C7 C8 C12 174.0(3) 7_575 . . . ?
C8 C7 C8 C16 -165.7(4) 7_575 . . 7_575 ?
C8 C7 C8 O4 -70.2(5) 7_575 . . . ?
C8 C7 C8 O3 -111.6(3) 7_575 . . 7_575 ?
C8 C7 C15 C14 -40.6(3) . . . . ?
C8 C7 C15 C14 40.6(3) 7_575 . . . ?
C8 C7 C16 C8 -13.5(4) . . . 7_575 ?
C8 C7 C16 C12 -81.2(15) 7_575 . . 7_575 ?
C8 C7 C16 C12 -94.7(15) . . . 7_575 ?
C8 C7 C16 O4 32.4(4) . . . 7_575 ?
C8 C7 C16 O4 45.9(4) 7_575 . . 7_575 ?
C8 C7 C16 O2 175.4(4) . . . . ?
C8 C7 C16 O2 -171.2(8) 7_575 . . . ?
C8 C7 C16 O3 56.1(5) . . . . ?
C8 C7 C16 O3 69.5(5) 7_575 . . . ?
C8 C8 C9 C5 80.7(3) 7_575 . . . ?
C8 C8 C9 C9 -0.003(2) 7_575 . . 7_575 ?
C8 C8 C9 C10 -57.8(7) 7_575 . . . ?
C8 C8 C9 C10 -102.0(6) 7_575 . . 7_575 ?
C8 C8 C9 C11 -44.6(6) 7_575 . . 7_575 ?
C8 C8 C9 C11 -126.0(6) 7_575 . . . ?
C8 C8 C12 C16 63.0(18) 7_575 . . 7_575 ?
C8 C8 C12 O2 47.5(16) 7_575 . . 7_575 ?
C8 C8 C12 O3 122.2(12) 7_575 . . 7_575 ?
C8 C8 O4 C13 -45.3(6) 7_575 . . . ?
C8 C8 O4 C13 -68.3(9) 7_575 . . 7_575 ?
C8 C8 O4 C16 -140.5(5) 7_575 . . 7_575 ?
C8 C8 O4 O4 -0.001(1) 7_575 . . 7_575 ?
C8 C8 O4 O3 -146.5(3) 7_575 . . 7_575 ?
C8 C9 C10 C9 44.3(4) 7_575 . . 7_575 ?
C8 C9 C10 C9 86.6(6) . . . 7_575 ?
C8 C9 C10 C10 -135.7(4) 7_575 . . 7_575 ?
C8 C9 C10 C10 -93.4(6) . . . 7_575 ?
C8 C9 C10 C11 -149.0(9) 7_575 . . . ?
C8 C9 C10 C11 86(4) 7_575 . . 7_575 ?
C8 C9 C10 C11 128(4) . . . 7_575 ?
C8 C9 C10 C11 -106.7(10) . . . . ?
C8 C9 C11 C9 57.9(6) 7_575 . . 7_575 ?
C8 C9 C11 C9 122.2(5) . . . 7_575 ?
C8 C9 C11 C10 110.4(9) . . . . ?
C8 C9 C11 C10 23(4) 7_575 . . 7_575 ?
C8 C9 C11 C10 46.1(13) 7_575 . . . ?
C8 C9 C11 C10 87(3) . . . 7_575 ?
C8 C9 C11 C11 57.9(6) 7_575 . . 7_575 ?
C8 C9 C11 C11 122.2(5) . . . 7_575 ?
C8 C16 O2 C12 107(3) 7_575 . . 7_575 ?
C8 C16 O3 C12 -109.4(11) 7_575 . . 7_575 ?
C8 C16 O3 C13 55.7(7) 7_575 . . . ?
C8 C16 O3 O4 6.0(6) 7_575 . . 7_575 ?
C9 C5 C9 C8 -99.2(4) 7_575 . . . ?
C9 C5 C9 C8 -46.6(3) 7_575 . . 7_575 ?
C9 C5 C9 C10 43.5(7) 7_575 . . . ?
C9 C5 C9 C10 83.9(8) 7_575 . . 7_575 ?
C9 C5 C9 C11 40.6(5) 7_575 . . 7_575 ?
C9 C5 C9 C11 107.7(7) 7_575 . . . ?
C9 C8 C9 C5 80.7(3) 7_575 . . . ?
C9 C8 C9 C8 0.003(3) 7_575 . . 7_575 ?
C9 C8 C9 C10 -102.0(6) 7_575 . . 7_575 ?
C9 C8 C9 C10 -57.8(7) 7_575 . . . ?
C9 C8 C9 C11 -44.6(6) 7_575 . . 7_575 ?
C9 C8 C9 C11 -126.0(6) 7_575 . . . ?
C9 C8 C12 C16 159.0(11) 7_575 . . 7_575 ?
C9 C8 C12 C16 168.0(11) . . . 7_575 ?
C9 C8 C12 O2 152.5(5) . . . 7_575 ?
C9 C8 C12 O2 143.5(5) 7_575 . . 7_575 ?
C9 C8 C12 O3 -132.9(4) . . . 7_575 ?
C9 C8 C12 O3 -141.9(6) 7_575 . . 7_575 ?
C9 C8 O4 C13 -141.3(9) . . . 7_575 ?
C9 C8 O4 C13 -94.4(6) 7_575 . . . ?
C9 C8 O4 C13 -118.4(7) . . . . ?
C9 C8 O4 C13 -117.4(9) 7_575 . . 7_575 ?
C9 C8 O4 C16 170.4(7) 7_575 . . 7_575 ?
C9 C8 O4 C16 146.4(8) . . . 7_575 ?
C9 C8 O4 O4 -73.1(4) . . . 7_575 ?
C9 C8 O4 O4 -49.1(3) 7_575 . . 7_575 ?
C9 C8 O4 O3 140.4(5) . . . 7_575 ?
C9 C8 O4 O3 164.4(4) 7_575 . . 7_575 ?
C9 C9 C10 C10 180.000(0) 7_575 . . 7_575 ?
C9 C9 C10 C11 42(4) 7_575 . . 7_575 ?
C9 C9 C10 C11 166.7(11) 7_575 . . . ?
C9 C9 C11 C10 -35(3) 7_575 . . 7_575 ?
C9 C9 C11 C10 -11.8(10) 7_575 . . . ?
C9 C9 C11 C11 0.002(1) 7_575 . . 7_575 ?
C9 C10 C11 C9 6.7(5) 7_575 . . . ?
C9 C10 C11 C9 -6.7(5) . . . 7_575 ?
C9 C10 C11 C10 63(5) . . . 7_575 ?
C9 C10 C11 C10 69(5) 7_575 . . 7_575 ?
C9 C10 C11 C11 -117(5) . . . 7_575 ?
C9 C10 C11 C11 -111(5) 7_575 . . 7_575 ?
C10 C9 C10 C9 180.000(0) 7_575 . . 7_575 ?
C10 C9 C10 C11 -13.3(11) 7_575 . . . ?
C10 C9 C10 C11 -138(4) 7_575 . . 7_575 ?
C10 C9 C11 C9 11.8(10) . . . 7_575 ?
C10 C9 C11 C9 35(3) 7_575 . . 7_575 ?
C10 C9 C11 C10 -23(3) . . . 7_575 ?
C10 C9 C11 C10 23(3) 7_575 . . . ?
C10 C9 C11 C11 11.8(10) . . . 7_575 ?
C10 C9 C11 C11 35(3) 7_575 . . 7_575 ?
C10 C10 C11 C9 -63(5) 7_575 . . . ?
C10 C10 C11 C9 -69(5) 7_575 . . 7_575 ?
C10 C10 C11 C11 180.00(3) 7_575 . . 7_575 ?
C11 C9 C10 C9 -166.7(11) . . . 7_575 ?
C11 C9 C10 C9 -42(4) 7_575 . . 7_575 ?
C11 C9 C10 C10 13.3(11) . . . 7_575 ?
C11 C9 C10 C10 138(4) 7_575 . . 7_575 ?
C11 C9 C10 C11 -125(5) . . . 7_575 ?
C11 C9 C10 C11 125(5) 7_575 . . . ?
C11 C9 C11 C9 -0.002(1) 7_575 . . 7_575 ?
C11 C9 C11 C10 -35(3) 7_575 . . 7_575 ?
C11 C9 C11 C10 -11.8(10) 7_575 . . . ?
C11 C10 C11 C9 117(5) 7_575 . . . ?
C11 C10 C11 C9 111(5) 7_575 . . 7_575 ?
C11 C10 C11 C10 180.00(3) 7_575 . . 7_575 ?
C12 C8 C9 C5 -82.4(5) . . . . ?
C12 C8 C9 C8 -163.1(4) . . . 7_575 ?
C12 C8 C9 C9 -163.1(4) . . . 7_575 ?
C12 C8 C9 C10 139.1(7) . . . . ?
C12 C8 C9 C10 94.9(7) . . . 7_575 ?
C12 C8 C9 C11 70.9(7) . . . . ?
C12 C8 C9 C11 152.3(6) . . . 7_575 ?
C12 C8 O4 C13 123.1(7) . . . . ?
C12 C8 O4 C13 100.2(10) . . . 7_575 ?
C12 C8 O4 C16 27.9(5) . . . 7_575 ?
C12 C8 O4 O4 168.4(4) . . . 7_575 ?
C12 C8 O4 O3 22.0(5) . . . 7_575 ?
C12 C16 O3 C8 109.4(11) 7_575 . . 7_575 ?
C12 C16 O3 C13 165.0(9) 7_575 . . . ?
C12 C16 O3 O4 115.3(10) 7_575 . . 7_575 ?
C13 C13 C14 C15 93.6(2) 7_575 . . . ?
C13 C13 O4 C8 -105.6(5) 7_575 . . . ?
C13 C13 O4 C16 -69.2(4) 7_575 . . 7_575 ?
C13 C13 O4 O4 179.993(6) 7_575 . . 7_575 ?
C13 C13 O4 O3 -18.1(3) 7_575 . . 7_575 ?
C13 C13 O3 C8 -9.1(7) 7_575 . . 7_575 ?
C13 C13 O3 C12 -31.8(10) 7_575 . . 7_575 ?
C13 C13 O3 C16 -40.2(9) 7_575 . . . ?
C13 C13 O3 O4 40.1(6) 7_575 . . 7_575 ?
C13 C14 C15 C7 -11.3(6) . . . . ?
C13 C14 C15 C7 11.3(6) 7_575 . . . ?
C14 C13 O4 C8 -60.1(8) . . . . ?
C14 C13 O4 C13 45.5(7) . . . 7_575 ?
C14 C13 O4 C16 -23.7(8) . . . 7_575 ?
C14 C13 O4 O4 -134.5(7) . . . 7_575 ?
C14 C13 O4 O3 27.4(7) . . . 7_575 ?
C14 C13 O3 C8 92.7(5) . . . 7_575 ?
C14 C13 O3 C12 70.0(8) . . . 7_575 ?
C14 C13 O3 C16 61.6(7) . . . . ?
C14 C13 O3 O4 141.9(7) . . . 7_575 ?
C15 C7 C8 C8 114.8(4) . . . 7_575 ?
C15 C7 C8 C9 152.0(2) . . . 7_575 ?
C15 C7 C8 C9 168.2(3) . . . . ?
C15 C7 C8 C12 -71.2(5) . . . . ?
C15 C7 C8 C16 -50.9(6) . . . 7_575 ?
C15 C7 C8 O4 44.6(6) . . . . ?
C15 C7 C8 O3 3.3(5) . . . 7_575 ?
C15 C7 C16 C8 -139.0(5) . . . 7_575 ?
C15 C7 C16 C12 139.8(15) . . . 7_575 ?
C15 C7 C16 O4 -93.1(3) . . . 7_575 ?
C15 C7 C16 O2 49.8(5) . . . . ?
C15 C7 C16 O3 -69.5(4) . . . . ?
C16 C7 C8 C8 9.0(2) . . . 7_575 ?
C16 C7 C8 C8 165.7(4) 7_575 . . 7_575 ?
C16 C7 C8 C9 -140.9(7) 7_575 . . . ?
C16 C7 C8 C9 46.3(4) . . . 7_575 ?
C16 C7 C8 C9 62.4(5) . . . . ?
C16 C7 C8 C9 -157.1(6) 7_575 . . 7_575 ?
C16 C7 C8 C12 -20.3(5) 7_575 . . . ?
C16 C7 C8 C12 -177.0(4) . . . . ?
C16 C7 C8 C16 -156.7(6) . . . 7_575 ?
C16 C7 C8 O4 95.5(6) 7_575 . . . ?
C16 C7 C8 O4 -61.2(5) . . . . ?
C16 C7 C8 O3 54.1(5) 7_575 . . 7_575 ?
C16 C7 C8 O3 -102.5(4) . . . 7_575 ?
C16 C7 C15 C14 -69.4(3) 7_575 . . . ?
C16 C7 C15 C14 69.4(3) . . . . ?
C16 C7 C16 C8 -34.7(9) 7_575 . . 7_575 ?
C16 C7 C16 C12 -115.9(14) 7_575 . . 7_575 ?
C16 C7 C16 O4 11.2(8) 7_575 . . 7_575 ?
C16 C7 C16 O2 154.1(4) 7_575 . . . ?
C16 C7 C16 O3 34.8(9) 7_575 . . . ?
C16 C8 C9 C5 -73.8(9) 7_575 . . . ?
C16 C8 C9 C8 -154.5(8) 7_575 . . 7_575 ?
C16 C8 C9 C9 -154.5(8) 7_575 . . 7_575 ?
C16 C8 C9 C10 103.5(10) 7_575 . . 7_575 ?
C16 C8 C9 C10 147.8(10) 7_575 . . . ?
C16 C8 C9 C11 161.0(9) 7_575 . . 7_575 ?
C16 C8 C9 C11 79.5(10) 7_575 . . . ?
C16 C8 C12 O2 -15.5(8) 7_575 . . 7_575 ?
C16 C8 C12 O3 59.1(10) 7_575 . . 7_575 ?
C16 C8 O4 C13 72.3(10) 7_575 . . 7_575 ?
C16 C8 O4 C13 95.2(8) 7_575 . . . ?
C16 C8 O4 O4 140.5(5) 7_575 . . 7_575 ?
C16 C8 O4 O3 -5.9(6) 7_575 . . 7_575 ?
O4 C8 C9 C5 161.2(4) . . . . ?
O4 C8 C9 C8 80.5(4) . . . 7_575 ?
O4 C8 C9 C9 80.5(4) . . . 7_575 ?
O4 C8 C9 C10 22.8(8) . . . . ?
O4 C8 C9 C10 -21.5(8) . . . 7_575 ?
O4 C8 C9 C11 36.0(8) . . . 7_575 ?
O4 C8 C9 C11 -45.5(8) . . . . ?
O4 C8 C12 C16 -73.5(11) . . . 7_575 ?
O4 C8 C12 O2 -89.0(6) . . . 7_575 ?
O4 C8 C12 O3 -14.4(3) . . . 7_575 ?
O4 C13 C14 C13 -32.3(6) . . . 7_575 ?
O4 C13 C14 C13 -110.1(18) 7_575 . . 7_575 ?
O4 C13 C14 C15 -17(2) 7_575 . . . ?
O4 C13 C14 C15 61.4(8) . . . . ?
O4 C13 O4 C8 74.5(5) 7_575 . . . ?
O4 C13 O4 C13 -179.993(8) 7_575 . . 7_575 ?
O4 C13 O4 C16 110.9(4) 7_575 . . 7_575 ?
O4 C13 O4 O3 161.9(3) 7_575 . . 7_575 ?
O4 C13 O3 C8 -32.4(5) . . . 7_575 ?
O4 C13 O3 C8 -49.3(4) 7_575 . . 7_575 ?
O4 C13 O3 C12 -71.9(7) 7_575 . . 7_575 ?
O4 C13 O3 C12 -55.1(8) . . . 7_575 ?
O4 C13 O3 C16 -80.3(6) 7_575 . . . ?
O4 C13 O3 C16 -63.4(6) . . . . ?
O4 C13 O3 O4 16.8(3) . . . 7_575 ?
O4 C16 O2 C12 -116.8(13) 7_575 . . 7_575 ?
O4 C16 O3 C8 -6.0(6) 7_575 . . 7_575 ?
O4 C16 O3 C12 -115.3(10) 7_575 . . 7_575 ?
O4 C16 O3 C13 49.7(5) 7_575 . . . ?
O2 C16 O3 C8 -172.5(9) . . . 7_575 ?
O2 C16 O3 C12 78.1(10) . . . 7_575 ?
O2 C16 O3 C13 -116.9(6) . . . . ?
O2 C16 O3 O4 -166.6(5) . . . 7_575 ?
O3 C8 C9 C5 -163.9(5) 7_575 . . . ?
O3 C8 C9 C8 115.4(6) 7_575 . . 7_575 ?
O3 C8 C9 C9 115.4(6) 7_575 . . 7_575 ?
O3 C8 C9 C10 57.6(10) 7_575 . . . ?
O3 C8 C9 C10 13.4(10) 7_575 . . 7_575 ?
O3 C8 C9 C11 -10.6(10) 7_575 . . . ?
O3 C8 C9 C11 70.8(9) 7_575 . . 7_575 ?
O3 C8 C12 C16 -59.1(10) 7_575 . . 7_575 ?
O3 C8 C12 O2 -74.6(5) 7_575 . . 7_575 ?
O3 C8 O4 C13 78.2(9) 7_575 . . 7_575 ?
O3 C8 O4 C13 101.2(6) 7_575 . . . ?
O3 C8 O4 C16 5.9(6) 7_575 . . 7_575 ?
O3 C8 O4 O4 146.5(3) 7_575 . . 7_575 ?
O3 C13 C14 C13 -153.9(4) . . . 7_575 ?
O3 C13 C14 C15 -60.3(6) . . . . ?
O3 C13 O4 C8 60.7(7) . . . . ?
O3 C13 O4 C13 166.3(3) . . . 7_575 ?
O3 C13 O4 C16 97.1(6) . . . 7_575 ?
O3 C13 O4 O4 -13.7(3) . . . 7_575 ?
O3 C13 O4 O3 148.2(5) . . . 7_575 ?
O3 C16 O2 C12 -104.7(10) . . . 7_575 ?
